data_4517358
loop_
_publ_author_name
'Meng, Lingkun'
'Yang, Lixia'
'Chen, Cailing'
'Dong, Xinglong'
'Ren, Siyuan'
'Li, Guang Hua'
'Li, Yi'
'Han, Yu'
'Shi, Zhan'
'Feng, Shouhua'

_publ_section_title
;
 Selective Acetylene Adsorption within an Imino Functionalized
 Nanocage-Based Metal-Organic Framework.
;
_journal_name_full 'ACS applied materials &amp; interfaces'
_journal_paper_doi 10.1021/acsami.9b21938
_journal_year 2020
_chemical_formula_moiety 'C117 H119 Cu9 N23 O47'
_chemical_formula_sum 'C117 H119 Cu9 N23 O47'
_chemical_formula_weight 3171.21
_chemical_melting_point ?
_space_group_IT_number 12
_space_group_name_Hall '-C 2y'
_space_group_name_H-M_alt 'C 1 2/m 1'
_symmetry_cell_setting monoclinic
_symmetry_space_group_name_H-M 'C 1 2/m 1'
_atom_sites_solution_hydrogens geom
_atom_sites_solution_primary direct
_atom_sites_solution_secondary difmap
_audit_creation_method SHELXL-97
_cell_angle_alpha 90.00
_cell_angle_beta 116.42(3)
_cell_angle_gamma 90.00
_cell_formula_units_Z 2
_cell_length_a 26.885(5)
_cell_length_b 26.637(5)
_cell_length_c 12.468(3)
_cell_measurement_reflns_used 6975
_cell_measurement_temperature 293(2)
_cell_measurement_theta_max 24.75
_cell_measurement_theta_min 2.38
_cell_volume 7996(4)
_computing_cell_refinement 'Bruker SMART'
_computing_data_collection 'Bruker SMART'
_computing_data_reduction 'Bruker SAINT'
_computing_molecular_graphics SHELXP-97
_computing_publication_material SHELXTL
_computing_structure_refinement 'SHELXL-97 (Sheldrick, 1997)'
_computing_structure_solution 'SHELXS-97 (Sheldrick, 1990)'
_diffrn_ambient_temperature 293(2)
_diffrn_detector_area_resol_mean 9.00cm
_diffrn_measured_fraction_theta_full 0.992
_diffrn_measured_fraction_theta_max 0.992
_diffrn_measurement_device_type 'CCD area detector'
_diffrn_measurement_method 'phi and omega scans'
_diffrn_radiation_monochromator graphite
_diffrn_radiation_source 'fine-focus sealed tube'
_diffrn_radiation_type MoK\a
_diffrn_radiation_wavelength 0.71073
_diffrn_reflns_av_R_equivalents 0.0498
_diffrn_reflns_av_sigmaI/netI 0.0452
_diffrn_reflns_limit_h_max 28
_diffrn_reflns_limit_h_min -31
_diffrn_reflns_limit_k_max 31
_diffrn_reflns_limit_k_min -30
_diffrn_reflns_limit_l_max 14
_diffrn_reflns_limit_l_min -14
_diffrn_reflns_number 33519
_diffrn_reflns_theta_full 24.75
_diffrn_reflns_theta_max 24.75
_diffrn_reflns_theta_min 2.38
_diffrn_standards_decay_% none
_diffrn_standards_interval_count none
_diffrn_standards_interval_time none
_diffrn_standards_number none
_exptl_absorpt_coefficient_mu 1.251
_exptl_absorpt_correction_T_max 0.7518
_exptl_absorpt_correction_T_min 0.7357
_exptl_absorpt_correction_type empirical
_exptl_absorpt_process_details SADABS
_exptl_crystal_colour green
_exptl_crystal_density_diffrn 1.317
_exptl_crystal_density_meas ?
_exptl_crystal_density_method 'not measured'
_exptl_crystal_description block
_exptl_crystal_F_000 3238
_exptl_crystal_size_max 0.28
_exptl_crystal_size_mid 0.26
_exptl_crystal_size_min 0.24
_refine_diff_density_max 1.857
_refine_diff_density_min -0.834
_refine_diff_density_rms 0.131
_refine_ls_extinction_method none
_refine_ls_goodness_of_fit_ref 1.043
_refine_ls_hydrogen_treatment mixed
_refine_ls_matrix_type full
_refine_ls_number_parameters 484
_refine_ls_number_reflns 6975
_refine_ls_number_restraints 102
_refine_ls_restrained_S_all 1.039
_refine_ls_R_factor_all 0.0828
_refine_ls_R_factor_gt 0.0726
_refine_ls_shift/su_max 0.000
_refine_ls_shift/su_mean 0.000
_refine_ls_structure_factor_coef Fsqd
_refine_ls_weighting_details 'calc w=1/[\s^2^(Fo^2^)+(0.0876P)^2^+119.5691P] where P=(Fo^2^+2Fc^2^)/3'
_refine_ls_weighting_scheme calc
_refine_ls_wR_factor_gt 0.1956
_refine_ls_wR_factor_ref 0.2011
_reflns_number_gt 5701
_reflns_number_total 6975
_reflns_threshold_expression >2sigma(I)
_cod_data_source_file am9b21938_si_001.cif
_cod_data_source_block aaa
_cod_depositor_comments
;
The following automatic conversions were performed:

data item '_chemical_melting_point' value 'not measured' was changed
to '?' -- the value is undefined or not given.

data item '_symmetry_cell_setting' value 'Monoclinic' was changed to
'monoclinic' in accordance with the
/home/data/users/saulius/crontab/automatic-downloads/rss-feeds/ACS/lib/dictionaries/cif_core.dic
dictionary named 'cif_core.dic' version 2.4.2 last updated on
2011-04-26.

data item '_exptl_crystal_density_meas' value 'none' was changed to
'?' -- the value is perceived as not measured.

Automatic conversion script
Id: cif_fix_values 7556 2019-12-06 15:28:31Z antanas 
;
_cod_original_cell_volume 7996(3)
_cod_original_sg_symbol_H-M C2/m
_cod_database_code 4517358

loop_
_symmetry_equiv_pos_as_xyz
'x, y, z'
'-x, y, -z'
'x+1/2, y+1/2, z'
'-x+1/2, y+1/2, -z'
'-x, -y, -z'
'x, -y, z'
'-x+1/2, -y+1/2, -z'
'x+1/2, -y+1/2, z'

loop_
_atom_site_label
_atom_site_type_symbol
_atom_site_fract_x
_atom_site_fract_y
_atom_site_fract_z
_atom_site_U_iso_or_equiv
_atom_site_adp_type
_atom_site_occupancy
_atom_site_symmetry_multiplicity
_atom_site_calc_flag
_atom_site_refinement_flags
_atom_site_disorder_assembly
_atom_site_disorder_group
Cu1 Cu -0.23235(3) -0.28367(3) 0.94698(6) 0.0210(2) Uani 1 1 d . . .
Cu2 Cu 0.01024(3) -0.5000 1.61441(7) 0.0068(2) Uani 1 2 d S . .
Cu3 Cu 0.0000 -0.5000 2.0000 0.0117(3) Uani 1 4 d S . .
Cu4 Cu 0.05072(8) 0.0000 1.50819(18) 0.0259(5) Uani 0.50 2 d SP . .
Cu5 Cu 0.09531(11) 0.0000 1.0005(3) 0.0510(7) Uani 0.50 2 d SPD . .
O1 O -0.1953(2) -0.31466(16) 1.1045(4) 0.0363(12) Uani 1 1 d . . .
O2 O -0.2244(3) -0.2576(2) 1.1939(4) 0.069(2) Uani 1 1 d . . .
O3 O -0.04795(16) -0.44830(15) 1.5549(3) 0.0234(9) Uani 1 1 d . . .
O4 O -0.06571(15) -0.44754(14) 1.3623(3) 0.0209(8) Uani 1 1 d . . .
O5 O -0.05594(16) -0.44912(14) 1.9198(3) 0.0241(9) Uani 1 1 d . A .
O6 O -0.0629(3) -0.4195(3) 2.0777(6) 0.039(2) Uani 0.60 1 d P A 1
O6' O -0.0975(6) -0.4499(6) 2.0392(13) 0.057(4) Uani 0.40 1 d PU A 2
O7 O -0.1722(2) -0.2332(2) 0.9968(6) 0.0592(16) Uani 1 1 d . . .
O8 O -0.2014(2) -0.1765(2) 1.0827(7) 0.079(2) Uani 1 1 d . . .
O9 O 0.0215(4) -0.0518(4) 1.3798(9) 0.045(2) Uani 0.50 1 d P . .
O10 O -0.0655(4) -0.0527(4) 1.3666(8) 0.038(2) Uani 0.50 1 d P . .
O11 O 0.0158(2) -0.5000 1.7895(4) 0.0154(10) Uani 1 2 d S . .
O12 O 0.1328(10) 0.0000 1.522(2) 0.100(3) Uani 0.50 2 d SPDU . .
O15 O 0.0530(10) 0.0000 0.827(2) 0.100(3) Uani 0.50 2 d SPDU . .
N1 N -0.1934(2) -0.3282(2) 1.8634(4) 0.0293(12) Uani 1 1 d . . .
N2 N -0.1624(6) -0.3108(5) 1.6120(9) 0.060(4) Uani 0.60 1 d P B 1
N2' N -0.2020(7) -0.3425(7) 1.5692(12) 0.047(5) Uani 0.40 1 d P C 2
N3 N 0.0932(6) -0.0770(5) 1.0021(14) 0.058(4) Uani 0.50 1 d P . .
N4 N 0.0109(7) -0.1750(5) 1.0586(17) 0.080(6) Uani 0.50 1 d P . .
C1 C -0.1981(4) -0.3174(3) 1.7570(6) 0.056(3) Uani 1 1 d . . .
H1 H -0.2292 -0.2994 1.7050 0.067 Uiso 1 1 calc R D 1
C2 C -0.1576(6) -0.3318(5) 1.7158(11) 0.028(3) Uani 0.60 1 d P B 1
C2' C -0.1809(9) -0.3503(8) 1.6926(18) 0.029(5) Uani 0.40 1 d P C 2
C3 C -0.1276(4) -0.3751(3) 1.7756(7) 0.063(3) Uani 1 1 d . . .
H3 H -0.1112 -0.3953 1.7396 0.075 Uiso 1 1 calc R B 1
C4 C -0.1229(3) -0.3872(2) 1.8854(5) 0.0301(14) Uani 1 1 d . A .
C5 C -0.1557(3) -0.3627(3) 1.9282(5) 0.0387(18) Uani 1 1 d . . .
H5 H -0.1516 -0.3704 2.0045 0.046 Uiso 1 1 calc R B .
C6 C -0.0815(3) -0.4253(3) 1.9644(6) 0.0391(18) Uani 1 1 d . . .
C7 C -0.1514(4) -0.3303(4) 1.5180(9) 0.027(2) Uani 0.60 1 d PU B 1
C7' C -0.1787(6) -0.3521(6) 1.4906(13) 0.023(3) Uani 0.40 1 d PU C 2
C8 C -0.1744(6) -0.3050(5) 1.4111(11) 0.036(3) Uani 0.60 1 d P B 1
H8 H -0.1915 -0.2742 1.4056 0.044 Uiso 0.60 1 calc PR B 1
C8' C -0.2014(8) -0.3260(8) 1.3846(15) 0.031(4) Uani 0.40 1 d P C 2
H8' H -0.2347 -0.3087 1.3609 0.037 Uiso 0.40 1 calc PR C 2
C9 C -0.1722(4) -0.3258(3) 1.3090(6) 0.058(3) Uani 1 1 d . . .
C10 C -0.1369(3) -0.3657(2) 1.3215(5) 0.0332(15) Uani 1 1 d . B .
H10 H -0.1289 -0.3750 1.2590 0.040 Uiso 1 1 calc R . .
C11 C -0.1138(3) -0.3912(2) 1.4291(5) 0.0312(15) Uani 1 1 d . . .
C12 C -0.1180(4) -0.3716(4) 1.5310(9) 0.0216(18) Uani 0.60 1 d PU B 1
H12 H -0.0984 -0.3864 1.6058 0.026 Uiso 0.60 1 calc PR B 1
C12' C -0.1388(6) -0.3887(6) 1.5075(13) 0.0216(18) Uani 0.40 1 d PU C 2
H12' H -0.1286 -0.4115 1.5703 0.026 Uiso 0.40 1 calc PR C 2
C13 C -0.1989(2) -0.2935(2) 1.1926(5) 0.0215(12) Uani 1 1 d U B .
C14 C -0.0725(2) -0.43248(19) 1.4500(4) 0.0172(11) Uani 1 1 d . B .
C15 C 0.0531(7) -0.0990(7) 1.0240(18) 0.061(5) Uani 0.50 1 d P . .
H15 H 0.0258 -0.0788 1.0285 0.074 Uiso 0.50 1 calc PR . .
C16 C 0.0512(7) -0.1503(6) 1.0400(18) 0.059(5) Uani 0.50 1 d P . .
C17 C 0.0897(7) -0.1815(7) 1.0216(19) 0.051(5) Uani 0.50 1 d P . .
C18 C 0.1300(5) -0.1588(5) 0.9964(13) 0.036(3) Uani 0.50 1 d P . .
C19 C 0.1274(6) -0.1057(6) 0.9812(15) 0.048(4) Uani 0.50 1 d P . .
H19 H 0.1513 -0.0906 0.9550 0.058 Uiso 0.50 1 calc PR . .
C21 C -0.0246(7) -0.1554(5) 1.1036(17) 0.052(4) Uani 0.50 1 d P . .
C22 C -0.0768(8) -0.1797(6) 1.0622(19) 0.050(4) Uani 0.50 1 d P . .
C23 C -0.1134(6) -0.1668(5) 1.1124(15) 0.044(4) Uani 0.50 1 d P . .
C24 C -0.0973(6) -0.1283(5) 1.2005(14) 0.041(3) Uani 0.50 1 d P . .
H24 H -0.1223 -0.1183 1.2292 0.049 Uiso 0.50 1 calc PR . .
C25 C -0.0440(6) -0.1043(5) 1.2468(15) 0.044(4) Uani 0.50 1 d P . .
C26 C -0.0103(7) -0.1190(6) 1.1914(17) 0.055(4) Uani 0.50 1 d P . .
H26 H 0.0238 -0.1031 1.2159 0.066 Uiso 0.50 1 calc PR . .
C27 C -0.1639(5) -0.2050(5) 1.0819(12) 0.025(3) Uani 0.50 1 d PU . 1
C27' C -0.1709(5) -0.1904(5) 1.0305(13) 0.031(3) Uani 0.50 1 d PU . 2
C28 C -0.0305(6) -0.0674(6) 1.3322(11) 0.044(4) Uani 0.50 1 d P . .
C29 C 0.1765(13) 0.0000 1.627(3) 0.100(3) Uani 0.50 2 d SPDU . .
C30 C 0.2309(11) 0.0000 1.073(3) 0.100(3) Uani 0.50 2 d SPDU . .
C31 C 0.0285(11) 0.0000 1.133(3) 0.100(3) Uani 0.50 2 d SPDU . .
C32 C 0.0832(15) 0.0000 0.763(3) 0.100(3) Uani 0.50 2 d SPDU . .
O13 O 0.1748(10) 0.0000 0.999(2) 0.100(3) Uani 0.50 2 d SPDU . .
O14 O 0.0845(9) 0.0000 1.1727(16) 0.100(3) Uani 0.50 2 d SPDU . .

loop_
_atom_site_aniso_label
_atom_site_aniso_U_11
_atom_site_aniso_U_22
_atom_site_aniso_U_33
_atom_site_aniso_U_23
_atom_site_aniso_U_13
_atom_site_aniso_U_12
Cu1 0.0296(4) 0.0250(4) 0.0145(3) 0.0102(3) 0.0152(3) 0.0198(3)
Cu2 0.0077(4) 0.0065(4) 0.0066(4) 0.000 0.0035(3) 0.000
Cu3 0.0101(6) 0.0069(6) 0.0164(6) 0.000 0.0043(5) 0.000
Cu4 0.0171(10) 0.0363(12) 0.0282(11) 0.000 0.0134(8) 0.000
Cu5 0.0462(15) 0.0499(16) 0.0660(18) 0.000 0.0333(14) 0.000
O1 0.059(3) 0.036(2) 0.026(2) 0.0204(19) 0.030(2) 0.037(2)
O2 0.112(5) 0.085(4) 0.021(2) 0.030(3) 0.040(3) 0.090(4)
O3 0.027(2) 0.031(2) 0.0149(19) 0.0065(16) 0.0113(16) 0.0182(17)
O4 0.027(2) 0.024(2) 0.0123(18) 0.0046(15) 0.0095(16) 0.0131(16)
O5 0.027(2) 0.023(2) 0.024(2) 0.0067(16) 0.0135(17) 0.0153(17)
O6 0.063(5) 0.046(5) 0.012(3) 0.018(3) 0.020(3) 0.048(4)
O6' 0.057(4) 0.057(4) 0.057(4) 0.0006(10) 0.0258(18) 0.0010(10)
O7 0.062(4) 0.040(3) 0.107(5) -0.004(3) 0.067(4) -0.002(3)
O8 0.033(3) 0.066(4) 0.133(6) -0.057(4) 0.034(3) -0.002(3)
O9 0.040(5) 0.045(6) 0.056(6) -0.011(5) 0.028(5) -0.008(5)
O10 0.035(5) 0.044(5) 0.047(6) -0.014(4) 0.029(4) -0.009(4)
O11 0.019(3) 0.016(2) 0.013(2) 0.000 0.009(2) 0.000
O12 0.100(3) 0.100(3) 0.100(3) 0.000 0.0446(13) 0.000
O15 0.100(3) 0.100(3) 0.100(3) 0.000 0.0446(13) 0.000
N1 0.040(3) 0.036(3) 0.019(2) 0.013(2) 0.019(2) 0.027(2)
N2 0.113(11) 0.057(7) 0.030(6) 0.033(5) 0.051(7) 0.069(8)
N2' 0.059(10) 0.070(12) 0.016(7) 0.025(7) 0.020(7) 0.053(9)
N3 0.069(9) 0.043(7) 0.089(11) -0.003(7) 0.061(9) 0.002(7)
N4 0.092(13) 0.053(8) 0.157(18) -0.036(9) 0.112(16) -0.028(9)
C1 0.080(6) 0.072(5) 0.028(4) 0.032(4) 0.035(4) 0.068(5)
C2 0.044(9) 0.036(8) 0.009(6) 0.011(5) 0.016(6) 0.028(6)
C2' 0.041(13) 0.034(12) 0.015(9) 0.003(8) 0.014(9) 0.014(9)
C3 0.094(6) 0.077(6) 0.040(4) 0.033(4) 0.050(4) 0.073(5)
C4 0.043(4) 0.035(3) 0.017(3) 0.010(3) 0.018(3) 0.023(3)
C5 0.054(4) 0.049(4) 0.021(3) 0.020(3) 0.023(3) 0.040(4)
C6 0.056(4) 0.047(4) 0.027(3) 0.021(3) 0.030(3) 0.040(4)
C7 0.028(2) 0.028(2) 0.027(2) 0.0002(10) 0.0131(13) 0.0016(10)
C7' 0.024(3) 0.024(3) 0.023(3) 0.0004(10) 0.0106(16) 0.0009(10)
C8 0.042(8) 0.041(8) 0.030(7) 0.018(6) 0.020(6) 0.038(6)
C8' 0.023(9) 0.056(13) 0.012(8) 0.007(8) 0.007(7) 0.018(8)
C9 0.087(6) 0.075(6) 0.028(4) 0.034(4) 0.040(4) 0.068(5)
C10 0.043(4) 0.042(4) 0.022(3) 0.020(3) 0.022(3) 0.032(3)
C11 0.040(3) 0.042(4) 0.018(3) 0.015(3) 0.019(3) 0.030(3)
C12 0.0218(19) 0.0216(19) 0.0215(19) 0.0003(7) 0.0096(10) 0.0008(7)
C12' 0.0218(19) 0.0216(19) 0.0215(19) 0.0003(7) 0.0096(10) 0.0008(7)
C13 0.0217(14) 0.0244(15) 0.0203(14) 0.0006(9) 0.0110(10) 0.0046(9)
C14 0.023(3) 0.016(3) 0.013(3) 0.004(2) 0.009(2) 0.006(2)
C15 0.048(9) 0.066(11) 0.099(14) -0.013(10) 0.059(10) -0.008(8)
C16 0.060(10) 0.051(9) 0.100(14) -0.044(9) 0.068(10) -0.035(8)
C17 0.055(10) 0.060(10) 0.074(12) -0.028(10) 0.060(10) -0.024(8)
C18 0.034(7) 0.041(8) 0.046(8) -0.009(6) 0.029(6) -0.008(6)
C19 0.046(8) 0.041(8) 0.077(11) -0.009(8) 0.046(8) -0.010(7)
C21 0.060(10) 0.032(8) 0.100(13) -0.017(8) 0.067(10) -0.010(7)
C22 0.066(11) 0.041(9) 0.083(13) -0.017(9) 0.068(11) -0.013(8)
C23 0.045(8) 0.037(8) 0.066(10) -0.005(7) 0.039(8) 0.001(6)
C24 0.038(7) 0.044(8) 0.058(9) -0.012(7) 0.036(7) 0.000(6)
C25 0.032(7) 0.037(7) 0.078(11) -0.006(7) 0.039(8) -0.007(6)
C26 0.050(9) 0.049(9) 0.090(13) -0.018(9) 0.052(9) -0.007(7)
C27 0.024(3) 0.026(3) 0.024(3) -0.0002(10) 0.0116(14) 0.0004(10)
C27' 0.030(3) 0.030(3) 0.031(3) 0.0006(10) 0.0138(15) 0.0002(10)
C28 0.036(8) 0.069(10) 0.020(6) 0.004(6) 0.005(6) 0.025(7)
C29 0.100(3) 0.100(3) 0.100(3) 0.000 0.0446(13) 0.000
C30 0.100(3) 0.100(3) 0.100(3) 0.000 0.0446(13) 0.000
C31 0.100(3) 0.100(3) 0.100(3) 0.000 0.0446(13) 0.000
C32 0.100(3) 0.100(3) 0.100(3) 0.000 0.0446(13) 0.000
O13 0.100(3) 0.100(3) 0.100(3) 0.000 0.0446(13) 0.000
O14 0.100(3) 0.100(3) 0.100(3) 0.000 0.0446(13) 0.000

loop_
_atom_type_symbol
_atom_type_description
_atom_type_scat_dispersion_real
_atom_type_scat_dispersion_imag
_atom_type_scat_source
C C 0.0033 0.0016 'International Tables Vol C Tables 4.2.6.8 and 6.1.1.4'
H H 0.0000 0.0000 'International Tables Vol C Tables 4.2.6.8 and 6.1.1.4'
N N 0.0061 0.0033 'International Tables Vol C Tables 4.2.6.8 and 6.1.1.4'
O O 0.0106 0.0060 'International Tables Vol C Tables 4.2.6.8 and 6.1.1.4'
Cu Cu 0.3201 1.2651 'International Tables Vol C Tables 4.2.6.8 and 6.1.1.4'

loop_
_geom_angle_atom_site_label_1
_geom_angle_atom_site_label_2
_geom_angle_atom_site_label_3
_geom_angle
_geom_angle_site_symmetry_1
_geom_angle_site_symmetry_3
O1 Cu1 O2 167.65(18) . 7_447
O1 Cu1 O8 88.5(3) . 7_447
O2 Cu1 O8 90.5(3) 7_447 7_447
O1 Cu1 O7 89.5(3) . .
O2 Cu1 O7 88.7(3) 7_447 .
O8 Cu1 O7 166.8(2) 7_447 .
O1 Cu1 N1 96.61(17) . 1_554
O2 Cu1 N1 95.64(18) 7_447 1_554
O8 Cu1 N1 102.0(2) 7_447 1_554
O7 Cu1 N1 91.2(2) . 1_554
O1 Cu1 Cu1 85.39(12) . 7_447
O2 Cu1 Cu1 82.27(13) 7_447 7_447
O8 Cu1 Cu1 87.92(16) 7_447 7_447
O7 Cu1 Cu1 78.87(15) . 7_447
N1 Cu1 Cu1 169.86(16) 1_554 7_447
O3 Cu2 O3 89.0(2) 6_545 .
O3 Cu2 O4 167.61(15) 6_545 2_558
O3 Cu2 O4 88.97(17) . 2_558
O3 Cu2 O4 88.97(17) 6_545 5_548
O3 Cu2 O4 167.61(15) . 5_548
O4 Cu2 O4 90.4(2) 2_558 5_548
O3 Cu2 O11 93.89(15) 6_545 .
O3 Cu2 O11 93.89(14) . .
O4 Cu2 O11 98.44(14) 2_558 .
O4 Cu2 O11 98.44(14) 5_548 .
O3 Cu2 Cu2 81.07(11) 6_545 5_548
O3 Cu2 Cu2 81.07(11) . 5_548
O4 Cu2 Cu2 86.55(11) 2_558 5_548
O4 Cu2 Cu2 86.55(11) 5_548 5_548
O11 Cu2 Cu2 172.88(14) . 5_548
O5 Cu3 O5 180.0(2) 6_545 2_559
O5 Cu3 O5 91.3(2) 6_545 5_549
O5 Cu3 O5 88.7(2) 2_559 5_549
O5 Cu3 O5 88.7(2) 6_545 .
O5 Cu3 O5 91.3(2) 2_559 .
O5 Cu3 O5 180.000(1) 5_549 .
O9 Cu4 O9 87.7(6) . 6
O9 Cu4 O10 169.3(4) . 5_558
O9 Cu4 O10 90.7(4) 6 5_558
O9 Cu4 O10 90.7(4) . 2_558
O9 Cu4 O10 169.3(4) 6 2_558
O10 Cu4 O10 88.9(6) 5_558 2_558
O9 Cu4 O12 95.2(5) . .
O9 Cu4 O12 95.2(5) 6 .
O10 Cu4 O12 95.5(5) 5_558 .
O10 Cu4 O12 95.5(5) 2_558 .
O9 Cu4 Cu4 85.0(3) . 5_558
O9 Cu4 Cu4 85.0(3) 6 5_558
O10 Cu4 Cu4 84.3(3) 5_558 5_558
O10 Cu4 Cu4 84.3(3) 2_558 5_558
O12 Cu4 Cu4 179.7(7) . 5_558
O15 Cu5 N3 90.3(5) . 6
O15 Cu5 N3 90.3(5) . .
N3 Cu5 N3 176.2(7) 6 .
O15 Cu5 O13 94.7(10) . .
N3 Cu5 O13 91.9(4) 6 .
N3 Cu5 O13 91.9(4) . .
O15 Cu5 O14 141.8(9) . .
N3 Cu5 O14 88.6(4) 6 .
N3 Cu5 O14 88.6(4) . .
O13 Cu5 O14 123.5(9) . .
C13 O1 Cu1 118.7(3) . .
C13 O2 Cu1 124.0(4) . 7_447
C14 O3 Cu2 126.4(3) . .
C14 O4 Cu2 119.6(3) . 5_548
C6 O5 Cu3 125.9(4) . .
C27' O7 C27 33.3(7) . .
C27' O7 Cu1 130.0(7) . .
C27 O7 Cu1 119.6(7) . .
C27 O8 C27' 31.5(7) . .
C27 O8 Cu1 109.5(7) . 7_447
C27' O8 Cu1 118.1(7) . 7_447
C28 O9 Cu4 122.7(9) . .
C28 O10 Cu4 124.4(9) . 5_558
C29 O12 Cu4 121(2) . .
C32 O15 Cu5 116(2) . .
C1 N1 C5 117.9(5) . .
C1 N1 Cu1 121.8(4) . 1_556
C5 N1 Cu1 119.4(4) . 1_556
C2 N2 C7 131.5(10) . .
C2' N2' C7' 130.9(15) . .
C19 N3 C15 118.8(14) . .
C19 N3 Cu5 123.8(11) . .
C15 N3 Cu5 117.4(11) . .
N4 N4 C16 78.9(13) 2_557 .
N4 N4 C21 113(2) 2_557 .
C16 N4 C21 128.1(13) . .
N4 N4 C16 52.1(13) 2_557 2_557
C16 N4 C16 106.6(16) . 2_557
C21 N4 C16 61.5(12) . 2_557
N1 C1 C2' 122.5(10) . .
N1 C1 C2 123.6(7) . .
C2' C1 C2 30.3(8) . .
N1 C1 H1 118.2 . .
C2' C1 H1 110.1 . .
C2 C1 H1 118.2 . .
N2 C2 C3 128.9(11) . .
N2 C2 C1 117.4(10) . .
C3 C2 C1 111.8(10) . .
N2' C2' C1 117.6(16) . .
N2' C2' C3 128.4(17) . .
C1 C2' C3 109.8(14) . .
C4 C3 C2 120.1(7) . .
C4 C3 C2' 115.8(10) . .
C2 C3 C2' 29.5(7) . .
C4 C3 H3 119.9 . .
C2 C3 H3 119.9 . .
C2' C3 H3 115.9 . .
C3 C4 C5 119.2(5) . .
C3 C4 C6 122.1(5) . .
C5 C4 C6 118.7(5) . .
N1 C5 C4 122.2(5) . .
N1 C5 H5 118.9 . .
C4 C5 H5 118.9 . .
O5 C6 O6 122.5(6) . .
O5 C6 O6' 118.0(8) . .
O6 C6 O6' 52.2(7) . .
O5 C6 C4 116.7(5) . .
O6 C6 C4 116.9(6) . .
O6' C6 C4 114.1(8) . .
C8 C7 C12 119.5(10) . .
C8 C7 N2 116.9(9) . .
C12 C7 N2 123.6(9) . .
C8' C7' C12' 118.7(14) . .
C8' C7' N2' 115.9(13) . .
C12' C7' N2' 125.1(13) . .
C7 C8 C9 120.1(10) . .
C7 C8 H8 119.9 . .
C9 C8 H8 119.9 . .
C7' C8' C9 119.0(14) . .
C7' C8' H8' 120.5 . .
C9 C8' H8' 120.5 . .
C10 C9 C8 120.0(7) . .
C10 C9 C8' 117.3(9) . .
C8 C9 C8' 34.5(8) . .
C10 C9 C13 122.5(5) . .
C8 C9 C13 115.7(7) . .
C8' C9 C13 116.2(8) . .
C11 C10 C9 118.4(6) . .
C11 C10 H10 120.8 . .
C9 C10 H10 120.8 . .
C10 C11 C12' 120.3(7) . .
C10 C11 C12 120.5(6) . .
C12' C11 C12 27.7(6) . .
C10 C11 C14 120.4(5) . .
C12' C11 C14 117.1(7) . .
C12 C11 C14 117.4(6) . .
C7 C12 C11 119.4(8) . .
C7 C12 H12 120.3 . .
C11 C12 H12 120.3 . .
C7' C12' C11 119.9(12) . .
C7' C12' H12' 120.1 . .
C11 C12' H12' 120.1 . .
O2 C13 O1 129.6(5) . .
O2 C13 C9 117.7(5) . .
O1 C13 C9 112.1(5) . .
O3 C14 O4 126.3(5) . .
O3 C14 C11 115.8(5) . .
O4 C14 C11 117.9(4) . .
N3 C15 C16 122.5(15) . .
N3 C15 H15 118.7 . .
C16 C15 H15 118.7 . .
N4 C16 C15 125.5(15) . .
N4 C16 C17 115.6(14) . .
C15 C16 C17 118.4(14) . .
N4 C16 C21 98.8(14) . 2_557
C15 C16 C21 87.2(15) . 2_557
C17 C16 C21 76.4(12) . 2_557
N4 C16 N4 49.0(13) . 2_557
C15 C16 N4 111.4(16) . 2_557
C17 C16 N4 102.0(12) . 2_557
C21 C16 N4 50.0(8) 2_557 2_557
N4 C16 C22 118.1(12) . 2_557
C15 C16 C22 105.5(13) . 2_557
C17 C16 C22 29.6(10) . 2_557
C21 C16 C22 47.3(9) 2_557 2_557
N4 C16 C22 83.4(10) 2_557 2_557
C22 C17 C18 70.7(16) 2_557 .
C22 C17 C16 102(2) 2_557 .
C18 C17 C16 118.6(15) . .
C22 C17 C21 46.8(15) 2_557 2_557
C18 C17 C21 100.6(14) . 2_557
C16 C17 C21 56.2(12) . 2_557
C23 C18 C17 103.5(14) 2_557 .
C23 C18 C22 64.9(12) 2_557 2_557
C17 C18 C22 39.5(10) . 2_557
C23 C18 C19 93.0(14) 2_557 .
C17 C18 C19 117.6(13) . .
C22 C18 C19 110.3(13) 2_557 .
C23 C18 C27' 67.2(10) 2_557 2_557
C17 C18 C27' 121.1(13) . 2_557
C22 C18 C27' 109.5(12) 2_557 2_557
C19 C18 C27' 120.8(12) . 2_557
C23 C18 C27 52.3(9) 2_557 2_557
C17 C18 C27 114.0(11) . 2_557
C22 C18 C27 94.7(11) 2_557 2_557
C19 C18 C27 123.1(11) . 2_557
C27' C18 C27 16.5(6) 2_557 2_557
N3 C19 C18 123.4(13) . .
N3 C19 C23 130.1(13) . 2_557
C18 C19 C23 39.8(8) . 2_557
N3 C19 H19 118.3 . .
C18 C19 H19 118.3 . .
C23 C19 H19 97.5 2_557 .
C26 C21 N4 125.3(15) . .
C26 C21 C22 119.3(13) . .
N4 C21 C22 115.1(14) . .
C26 C21 C16 130.5(15) . 2_557
N4 C21 C16 68.4(12) . 2_557
C22 C21 C16 75.9(14) . 2_557
C26 C21 C17 137.9(13) . 2_557
N4 C21 C17 94.5(13) . 2_557
C22 C21 C17 29.0(8) . 2_557
C16 C21 C17 47.3(9) 2_557 2_557
C17 C22 C18 69.8(18) 2_557 2_557
C17 C22 C21 104.1(19) 2_557 .
C18 C22 C21 128.7(15) 2_557 .
C17 C22 C23 121(2) 2_557 .
C18 C22 C23 52.2(10) 2_557 .
C21 C22 C23 119.8(15) . .
C17 C22 C16 48.2(15) 2_557 2_557
C18 C22 C16 94.5(13) 2_557 2_557
C21 C22 C16 56.8(11) . 2_557
C23 C22 C16 137.4(14) . 2_557
C18 C23 C24 123.8(15) 2_557 .
C18 C23 C22 62.9(13) 2_557 .
C24 C23 C22 118.7(14) . .
C18 C23 C27' 65.4(11) 2_557 .
C24 C23 C27' 132.0(12) . .
C22 C23 C27' 107.1(13) . .
C18 C23 C27 89.7(12) 2_557 .
C24 C23 C27 125.2(12) . .
C22 C23 C27 114.9(12) . .
C27' C23 C27 25.6(6) . .
C18 C23 C19 47.2(10) 2_557 2_557
C24 C23 C19 76.7(10) . 2_557
C22 C23 C19 85.7(12) . 2_557
C27' C23 C19 94.2(11) . 2_557
C27 C23 C19 118.3(11) . 2_557
C23 C24 C25 122.6(12) . .
C23 C24 H24 118.7 . .
C25 C24 H24 118.7 . .
C28 C25 C26 124.7(13) . .
C28 C25 C24 120.2(13) . .
C26 C25 C24 114.9(14) . .
C21 C26 C25 124.6(14) . .
C21 C26 H26 117.7 . .
C25 C26 H26 117.7 . .
O7 C27 O8 122.0(11) . .
O7 C27 C23 113.7(10) . .
O8 C27 C23 102.1(10) . .
O7 C27 C18 84.5(8) . 2_557
O8 C27 C18 99.7(9) . 2_557
C23 C27 C18 38.0(8) . 2_557
O7 C27' O8 120.8(12) . .
O7 C27' C18 110.7(11) . 2_557
O8 C27' C18 128.5(11) . 2_557
O7 C27' C23 118.3(11) . .
O8 C27' C23 102.7(10) . .
C18 C27' C23 47.4(9) 2_557 .
O10 C28 O9 123.5(13) . .
O10 C28 C25 120.4(14) . .
O9 C28 C25 115.9(12) . .
C30 O13 Cu5 142(2) . .
C31 O14 Cu5 103.7(13) . .

loop_
_geom_bond_atom_site_label_1
_geom_bond_atom_site_label_2
_geom_bond_distance
_geom_bond_site_symmetry_2
Cu1 O1 1.946(4) .
Cu1 O2 1.956(4) 7_447
Cu1 O8 1.962(6) 7_447
Cu1 O7 1.977(5) .
Cu1 N1 2.135(5) 1_554
Cu1 Cu1 2.6425(13) 7_447
Cu2 O3 1.965(4) 6_545
Cu2 O3 1.965(4) .
Cu2 O4 1.969(4) 2_558
Cu2 O4 1.969(4) 5_548
Cu2 O11 2.121(5) .
Cu2 Cu2 2.6541(16) 5_548
Cu3 O5 1.939(4) 6_545
Cu3 O5 1.939(4) 2_559
Cu3 O5 1.939(4) 5_549
Cu3 O5 1.939(4) .
Cu4 O9 1.990(10) .
Cu4 O9 1.990(10) 6
Cu4 O10 2.003(9) 5_558
Cu4 O10 2.003(9) 2_558
Cu4 O12 2.13(2) .
Cu4 Cu4 2.643(4) 5_558
Cu5 O15 1.94(2) .
Cu5 N3 2.053(13) 6
Cu5 N3 2.053(13) .
Cu5 O13 2.15(2) .
Cu5 O14 2.292(16) .
O1 C13 1.277(7) .
O2 C13 1.180(7) .
O2 Cu1 1.956(4) 7_447
O3 C14 1.248(6) .
O4 C14 1.252(6) .
O4 Cu2 1.969(4) 5_548
O5 C6 1.234(7) .
O6 C6 1.281(9) .
O6' C6 1.357(16) .
O7 C27' 1.211(14) .
O7 C27 1.236(13) .
O8 C27 1.268(13) .
O8 C27' 1.306(15) .
O8 Cu1 1.962(6) 7_447
O9 C28 1.319(17) .
O10 C28 1.259(16) .
O10 Cu4 2.003(9) 5_558
O12 C29 1.314(19) .
O15 C32 1.369(19) .
N1 C1 1.307(8) .
N1 C5 1.340(7) .
N1 Cu1 2.135(5) 1_556
N2 C2 1.362(16) .
N2 C7 1.429(14) .
N2' C2' 1.40(2) .
N2' C7' 1.40(2) .
N3 C19 1.309(19) .
N3 C15 1.357(19) .
N4 N4 1.31(4) 2_557
N4 C16 1.372(19) .
N4 C21 1.405(18) .
N4 C16 1.71(2) 2_557
C1 C2' 1.40(2) .
C1 C2 1.448(15) .
C1 H1 0.9300 .
C2 C3 1.414(14) .
C2' C3 1.50(2) .
C3 C4 1.355(9) .
C3 H3 0.9300 .
C4 C5 1.382(8) .
C4 C6 1.504(8) .
C5 H5 0.9300 .
C7 C8 1.370(15) .
C7 C12 1.383(14) .
C7' C8' 1.37(2) .
C7' C12' 1.40(2) .
C8 C9 1.413(14) .
C8 H8 0.9300 .
C8' C9 1.470(19) .
C8' H8' 0.9300 .
C9 C10 1.386(9) .
C9 C13 1.561(8) .
C10 C11 1.379(8) .
C10 H10 0.9300 .
C11 C12' 1.412(16) .
C11 C12 1.424(11) .
C11 C14 1.502(7) .
C12 H12 0.9300 .
C12' H12' 0.9300 .
C15 C16 1.39(2) .
C15 H15 0.9300 .
C16 C17 1.43(2) .
C16 C21 1.61(3) 2_557
C16 N4 1.71(2) 2_557
C16 C22 1.87(2) 2_557
C17 C22 0.94(2) 2_557
C17 C18 1.39(2) .
C17 C21 1.88(3) 2_557
C18 C23 1.24(2) 2_557
C18 C22 1.40(2) 2_557
C18 C19 1.43(2) .
C18 C27' 1.535(19) 2_557
C18 C27 2.022(19) 2_557
C19 C23 1.94(2) 2_557
C19 H19 0.9300 .
C21 C26 1.38(2) .
C21 C22 1.42(2) .
C21 C16 1.61(3) 2_557
C21 C17 1.88(3) 2_557
C22 C17 0.94(2) 2_557
C22 C18 1.40(2) 2_557
C22 C23 1.42(2) .
C22 C16 1.87(2) 2_557
C23 C18 1.24(2) 2_557
C23 C24 1.42(2) .
C23 C27' 1.56(2) .
C23 C27 1.600(19) .
C23 C19 1.94(2) 2_557
C24 C25 1.436(19) .
C24 H24 0.9300 .
C25 C28 1.37(2) .
C25 C26 1.42(2) .
C26 H26 0.9300 .
C27 C18 2.022(19) 2_557
C27' C18 1.535(19) 2_557
C30 O13 1.377(18) .
C31 O14 1.360(18) .
